data_9000600
loop_
_publ_author_name
'Ghose, S.'
'Wan, C.'
'Clark, J. R.'

_publ_section_title
;
 Ulexite, NaCaB5O6(OH)6*5H2O: Structure refinement, polyanion
 configuration, hydrogen bonding, and fiber optics
;
_journal_name_full 'American Mineralogist'
_journal_page_first 160
_journal_page_last 171
_journal_volume 63
_journal_year 1978
_chemical_formula_sum 'B5 Ca H16 Na O17'
_chemical_name_mineral Ulexite
_space_group_IT_number 2
_symmetry_space_group_name_Hall '-P 1'
_symmetry_space_group_name_H-M 'P -1'
_cell_angle_alpha 90.36
_cell_angle_beta 109.05
_cell_angle_gamma 104.98
_cell_formula_units_Z 2
_cell_length_a 8.816
_cell_length_b 12.870
_cell_length_c 6.678
_cell_volume 688.445
_database_code_amcsd 0000611
_exptl_crystal_density_diffrn 1.955
_cod_original_formula_sum 'Ca Na B5 O17 H16'
_cod_database_code 9000600

loop_
_space_group_symop_operation_xyz
x,y,z
-x,-y,-z

loop_
_atom_site_aniso_label
_atom_site_aniso_U_11
_atom_site_aniso_U_22
_atom_site_aniso_U_33
_atom_site_aniso_U_12
_atom_site_aniso_U_13
_atom_site_aniso_U_23
Ca 0.01150 0.01030 0.01250 0.00200 0.00170 -0.00030
Na 0.03160 0.02350 0.02660 0.01000 0.00960 0.00120
B1 0.01200 0.01200 0.01500 0.00560 0.00160 0.00090
B2 0.01300 0.01300 0.01300 0.00400 0.00270 0.00070
B3 0.01500 0.01500 0.01600 0.00700 0.00400 -0.00090
B4 0.01300 0.01100 0.01500 0.00500 0.00370 0.00210
B5 0.01500 0.01500 0.01300 0.00600 0.00210 -0.00050
O1 0.01230 0.01070 0.02190 0.00430 -0.00050 -0.00120
O2 0.01110 0.01210 0.01180 0.00570 0.00110 -0.00080
O3 0.01380 0.01800 0.01410 0.00870 0.00390 0.00440
O4 0.01470 0.01520 0.01460 0.00820 0.00640 0.00300
O5 0.01230 0.01140 0.01700 0.00360 0.00250 0.00070
O6 0.01600 0.02800 0.01220 0.01340 0.00310 0.00110
O-h1 0.01580 0.01950 0.01940 0.01000 0.00500 -0.00080
O-h2 0.02270 0.01310 0.01520 0.00740 0.00230 -0.00090
O-h3 0.01530 0.01260 0.01750 0.00590 0.00370 0.00280
O-h4 0.02000 0.01630 0.03900 0.00460 0.01670 -0.00020
O-h5 0.01360 0.01240 0.02110 0.00330 -0.00170 -0.00040
O-h6 0.02400 0.03500 0.01280 0.02020 0.00520 0.00560
OW1 0.02050 0.02200 0.01960 0.01050 0.00640 0.00310
OW2 0.01800 0.02900 0.02600 0.00010 0.00070 0.00180
OW3 0.02400 0.02200 0.03100 0.00790 0.00670 -0.00280
OW4 0.02800 0.02200 0.03400 0.00400 0.00100 0.00000
OW5 0.04000 0.01700 0.04100 0.00800 0.01300 0.00540

loop_
_atom_site_label
_atom_site_fract_x
_atom_site_fract_y
_atom_site_fract_z
_atom_site_U_iso_or_equiv
_atom_site_type_symbol
_atom_site_attached_hydrogens
Ca 0.14220 0.02560 0.30420 ? Ca 0
Na 0.47740 0.50150 0.24380 ? Na 0
B1 0.05060 0.20020 0.66850 ? B 0
B2 0.34640 0.27000 0.89950 ? B 0
B3 -0.18910 0.22400 0.78210 ? B 0
B4 0.23440 0.07370 0.78340 ? B 0
B5 -0.17370 0.26970 0.42760 ? B 0
O1 0.19850 0.28900 0.79290 ? O 0
O2 0.10240 0.10660 0.62080 ? O 0
O3 -0.02890 0.24240 0.46640 ? O 0
O4 -0.06500 0.16770 0.78400 ? O 0
O5 0.37010 0.16920 0.91120 ? O 0
O6 -0.25910 0.26020 0.56670 ? O 0
O-h1 0.29920 0.00850 0.66830 ? O 0
O-h2 -0.11320 0.32280 0.93690 ? O 0
O-h3 0.15800 0.00680 0.92650 ? O 0
O-h4 -0.31830 0.14690 0.83610 ? O 0
O-h5 0.47760 0.35970 0.00250 ? O 0
O-h6 -0.23830 0.31300 0.24050 ? O 0
OW1 0.14620 0.21060 0.22400 ? O 0
OW2 0.42930 0.10210 0.33020 ? O 0
OW3 0.47070 0.35860 0.48700 ? O 0
OW4 0.19250 0.47940 0.18500 ? O 0
OW5 0.22520 0.47650 0.61070 ? O 0
H1 0.39700 0.02200 0.69800 0.02500 H 0
H2 -0.13400 0.37300 0.87800 0.03000 H 0
H3 0.19300 -0.04500 0.97500 0.02900 H 0
H4 -0.37900 0.16900 0.87200 0.03000 H 0
H5 0.55500 0.34200 0.07800 0.04000 H 0
H6 -0.18900 0.31300 0.14700 0.04000 H 0
H7 0.08600 0.23000 0.28500 0.02400 H 0
H8 0.09200 0.21800 0.08800 0.09000 H 0
H9 0.43900 0.12700 0.22900 0.07000 H 0
H10 0.51300 0.13400 0.41800 0.04000 H 0
H11 0.39200 0.31600 0.42100 0.04000 H 0
H12 0.55500 0.33500 0.51300 0.04000 H 0
H13 0.12000 0.43100 0.11300 0.06000 H 0
H14 0.19200 0.47300 0.29400 0.03000 H 0
H15 0.20200 0.42200 0.66400 0.05000 H 0
H16 0.19100 0.52100 0.66200 0.05000 H 0

loop_
_cod_changelog_entry_id
_cod_changelog_entry_author
_cod_changelog_entry_date
_cod_changelog_entry_text
1
;cod-tools version 3.8.0
Id: cif_guess_AMCSD_atom_types 9574 2023-05-10 09:00:05Z saulius
;
2023-05-10T18:46:31+03:00
;Derived atom types and hydrogen counts
from atom names that follow the AMCSD naming convention
(Wat == water, O-H == hydroxyl).
;
2
;cod-tools version 3.10.1
Id: cif_fix_AMCSD_aniso_labels 10200 2024-08-01 14:09:44Z saulius
;
2024-08-02T12:19:46+03:00
;Changed the following '_atom_site_aniso_label' values:
'Oh1' -> 'O-h1'
'Oh2' -> 'O-h2'
'Oh3' -> 'O-h3'
'Oh4' -> 'O-h4'
'Oh5' -> 'O-h5'
'Oh6' -> 'O-h6'
;

loop_
_cod_related_entry_id
_cod_related_entry_database
_cod_related_entry_code
1 AMCSD 0000611
